data_4082541
loop_
_publ_author_name
'Oliva-Madrid, Mar\'ia-Jos\'e'
'Garc\'ia-L\'opez, Jos\'e-Antonio'
'Saura-Llamas, Isabel'
'Bautista, Delia'
'Vicente, Jos\'e'

_publ_section_title
;
 Reactivity toward Neutral N- and P-Donor Ligands of Eight-Membered
 Palladacycles Arising from Monoinsertion of Alkynes into the Pd--C Bond
 of Orthopalladated Homoveratrylamine and Phentermine. A New Example of
 the Transphobia Effect
;
_journal_issue 1
_journal_name_full Organometallics
_journal_page_first 33
_journal_paper_doi 10.1021/om401090b
_journal_volume 33
_journal_year 2014
_chemical_formula_sum 'C88 H86 Br2 Cl8 N2 O4 P2 Pd2'
_chemical_formula_weight 1953.75
_chemical_name_systematic
; 
 ? 
;
_space_group_IT_number 14
_symmetry_cell_setting monoclinic
_symmetry_space_group_name_Hall '-P 2ybc'
_symmetry_space_group_name_H-M 'P 1 21/c 1'
_atom_sites_solution_hydrogens geom
_atom_sites_solution_primary direct
_atom_sites_solution_secondary difmap
_audit_creation_method SHELXL-97
_cell_angle_alpha 90.00
_cell_angle_beta 113.482(2)
_cell_angle_gamma 90.00
_cell_formula_units_Z 2
_cell_length_a 17.7668(11)
_cell_length_b 17.2559(11)
_cell_length_c 15.0620(8)
_cell_measurement_reflns_used 9410
_cell_measurement_temperature 100(2)
_cell_measurement_theta_max 27.61
_cell_measurement_theta_min 2.36
_cell_volume 4235.3(4)
_computing_cell_refinement 'SAINT V8.1????C (Bruker AXS Inc., 2011)'
_computing_data_collection 'APEX2 201?.? (Bruker AXS Inc.)'
_computing_data_reduction 'SAINT V8.1????C (Bruker AXS Inc., 2011)'
_computing_molecular_graphics 'Bruker SHELXTL'
_computing_publication_material 'Bruker SHELXTL'
_computing_structure_refinement 'SHELXL-97 (Sheldrick, 2008)'
_computing_structure_solution 'SHELXS-97 (Sheldrick, 2008)'
_diffrn_ambient_temperature 100(2)
_diffrn_detector_area_resol_mean 10.4167
_diffrn_measured_fraction_theta_full 0.999
_diffrn_measured_fraction_theta_max 0.998
_diffrn_measurement_device_type 'Bruker D8 QUEST'
_diffrn_measurement_method 'omega + phi scans'
_diffrn_radiation_monochromator multilayer
_diffrn_radiation_source 'high brilliance microfocus sealed tube'
_diffrn_radiation_type 'high brilliance microfocus sealed tube MoK\a'
_diffrn_radiation_wavelength 0.71073
_diffrn_reflns_av_R_equivalents 0.0578
_diffrn_reflns_av_sigmaI/netI 0.0278
_diffrn_reflns_limit_h_max 23
_diffrn_reflns_limit_h_min -23
_diffrn_reflns_limit_k_max 22
_diffrn_reflns_limit_k_min -23
_diffrn_reflns_limit_l_max 20
_diffrn_reflns_limit_l_min -20
_diffrn_reflns_number 223246
_diffrn_reflns_theta_full 26.00
_diffrn_reflns_theta_max 28.35
_diffrn_reflns_theta_min 2.36
_exptl_absorpt_coefficient_mu 1.709
_exptl_absorpt_correction_T_max 0.9010
_exptl_absorpt_correction_T_min 0.8357
_exptl_absorpt_correction_type multi-scan
_exptl_absorpt_process_details SADABS
_exptl_crystal_colour yellow
_exptl_crystal_density_diffrn 1.532
_exptl_crystal_density_method 'not measured'
_exptl_crystal_description block
_exptl_crystal_F_000 1976
_exptl_crystal_size_max 0.19
_exptl_crystal_size_mid 0.14
_exptl_crystal_size_min 0.10
_refine_diff_density_max 2.267
_refine_diff_density_min -1.865
_refine_diff_density_rms 0.124
_refine_ls_extinction_method none
_refine_ls_goodness_of_fit_ref 1.032
_refine_ls_hydrogen_treatment 'NH2 free with SADI, rigid methyls, others riding'
_refine_ls_matrix_type full
_refine_ls_number_parameters 509
_refine_ls_number_reflns 10566
_refine_ls_number_restraints 9
_refine_ls_restrained_S_all 1.032
_refine_ls_R_factor_all 0.0705
_refine_ls_R_factor_gt 0.0492
_refine_ls_shift/su_max 0.002
_refine_ls_shift/su_mean 0.000
_refine_ls_structure_factor_coef Fsqd
_refine_ls_weighting_details 'calc w=1/[\s^2^(Fo^2^)+(0.0537P)^2^+17.7675P] where P=(Fo^2^+2Fc^2^)/3'
_refine_ls_weighting_scheme calc
_refine_ls_wR_factor_gt 0.1174
_refine_ls_wR_factor_ref 0.1288
_reflns_number_gt 8399
_reflns_number_total 10566
_reflns_threshold_expression >2sigma(I)
_cod_data_source_file om401090b_si_002.cif
_cod_data_source_block isu60_sp1
_cod_original_sg_symbol_H-M 'P 2(1)/c'
_cod_database_code 4082541

loop_
_symmetry_equiv_pos_as_xyz
'x, y, z'
'-x, y+1/2, -z+1/2'
'-x, -y, -z'
'x, -y-1/2, z-1/2'

loop_
_atom_site_label
_atom_site_type_symbol
_atom_site_fract_x
_atom_site_fract_y
_atom_site_fract_z
_atom_site_U_iso_or_equiv
_atom_site_adp_type
_atom_site_occupancy
_atom_site_symmetry_multiplicity
_atom_site_calc_flag
_atom_site_refinement_flags
_atom_site_disorder_assembly
_atom_site_disorder_group
Pd1 Pd 0.281473(16) 1.038315(15) 0.903181(19) 0.01687(8) Uani 1 1 d . A 1
Br1 Br 0.24204(3) 1.18086(2) 0.87384(3) 0.03305(11) Uani 1 1 d . A 1
N1 N 0.37523(19) 1.05515(17) 0.8499(2) 0.0182(6) Uani 1 1 d D . 1
H01A H 0.406(3) 1.018(2) 0.864(3) 0.033(13) Uiso 1 1 d D B 1
H01B H 0.351(3) 1.056(3) 0.791(2) 0.026(12) Uiso 1 1 d D C 1
O1 O 0.33772(15) 0.59436(14) 0.90902(19) 0.0213(5) Uani 1 1 d . D 1
O2 O 0.49168(16) 0.58683(14) 1.0192(2) 0.0240(6) Uani 1 1 d . D 1
P1 P 0.17056(6) 1.01173(6) 0.93591(7) 0.01999(19) Uani 1 1 d . A 1
C1 C 0.3295(2) 0.9324(2) 0.9500(3) 0.0224(7) Uani 1 1 d . A 1
C2 C 0.3401(2) 0.8785(2) 0.8913(3) 0.0236(8) Uani 1 1 d . A 1
C3 C 0.3866(2) 0.8040(2) 0.9303(3) 0.0210(7) Uani 1 1 d . . .
C4 C 0.3414(2) 0.7353(2) 0.9026(3) 0.0213(7) Uani 1 1 d . D .
H4 H 0.2846 0.7379 0.8620 0.026 Uiso 1 1 calc R . .
C5 C 0.3772(2) 0.6640(2) 0.9327(2) 0.0174(7) Uani 1 1 d . . .
C6 C 0.4616(2) 0.6597(2) 0.9923(2) 0.0184(7) Uani 1 1 d . D .
C7 C 0.5067(2) 0.7269(2) 1.0167(3) 0.0188(7) Uani 1 1 d . . .
H7 H 0.5640 0.7239 1.0547 0.023 Uiso 1 1 calc R D .
C8 C 0.4705(2) 0.7998(2) 0.9870(3) 0.0176(7) Uani 1 1 d . D .
C9 C 0.5263(2) 0.8691(2) 1.0162(3) 0.0193(7) Uani 1 1 d . . .
H9A H 0.4935 0.9168 0.9921 0.023 Uiso 1 1 calc R D .
H9B H 0.5663 0.8657 0.9857 0.023 Uiso 1 1 calc R . .
C10 C 0.5723(2) 0.8745(2) 1.1253(3) 0.0195(7) Uani 1 1 d . . .
H10A H 0.5327 0.8771 1.1565 0.023 Uiso 1 1 calc R . .
H10B H 0.6068 0.8278 1.1497 0.023 Uiso 1 1 calc R . .
C11 C 0.5776(2) 0.5814(2) 1.0787(3) 0.0276(8) Uani 1 1 d . . .
H11A H 0.6090 0.6038 1.0442 0.041 Uiso 1 1 calc R D 1
H11B H 0.5928 0.5269 1.0934 0.041 Uiso 1 1 calc R D 1
H11C H 0.5897 0.6100 1.1391 0.041 Uiso 1 1 calc R D 1
C12 C 0.2608(2) 0.5937(2) 0.8289(3) 0.0303(9) Uani 1 1 d . . .
H12A H 0.2208 0.6233 0.8449 0.045 Uiso 1 1 calc R D 1
H12B H 0.2418 0.5401 0.8135 0.045 Uiso 1 1 calc R D 1
H12C H 0.2667 0.6173 0.7728 0.045 Uiso 1 1 calc R D 1
C21 C 0.3097(2) 0.8912(2) 0.7842(3) 0.0216(7) Uani 1 1 d . . .
C22 C 0.3634(2) 0.8716(2) 0.7407(3) 0.0272(8) Uani 1 1 d . A .
H22 H 0.4144 0.8477 0.7782 0.033 Uiso 1 1 calc R . .
C23 C 0.3434(3) 0.8865(3) 0.6442(3) 0.0368(10) Uani 1 1 d . . .
H23 H 0.3805 0.8730 0.6156 0.044 Uiso 1 1 calc R A .
C24 C 0.2688(3) 0.9212(3) 0.5885(3) 0.0411(11) Uani 1 1 d . A .
H24 H 0.2556 0.9333 0.5224 0.049 Uiso 1 1 calc R . .
C25 C 0.2142(3) 0.9378(3) 0.6298(3) 0.0367(10) Uani 1 1 d . . .
H25 H 0.1624 0.9600 0.5915 0.044 Uiso 1 1 calc R A .
C26 C 0.2338(2) 0.9226(2) 0.7262(3) 0.0252(8) Uani 1 1 d . A .
H26 H 0.1951 0.9336 0.7535 0.030 Uiso 1 1 calc R . .
C31 C 0.3645(2) 0.9225(2) 1.0578(3) 0.0206(7) Uani 1 1 d . . .
C32 C 0.3572(2) 0.8551(2) 1.1054(3) 0.0248(8) Uani 1 1 d . A .
H32 H 0.3277 0.8120 1.0688 0.030 Uiso 1 1 calc R . .
C33 C 0.3926(3) 0.8509(2) 1.2054(3) 0.0279(8) Uani 1 1 d . . .
H33 H 0.3870 0.8048 1.2367 0.034 Uiso 1 1 calc R A .
C34 C 0.4359(3) 0.9126(3) 1.2602(3) 0.0299(9) Uani 1 1 d . A .
H34 H 0.4614 0.9086 1.3287 0.036 Uiso 1 1 calc R . .
C35 C 0.4418(2) 0.9806(2) 1.2146(3) 0.0262(8) Uani 1 1 d . . .
H35 H 0.4703 1.0239 1.2518 0.031 Uiso 1 1 calc R A .
C36 C 0.4058(2) 0.9853(2) 1.1142(3) 0.0218(7) Uani 1 1 d . A .
H36 H 0.4096 1.0323 1.0834 0.026 Uiso 1 1 calc R . .
C41 C 0.1584(2) 0.9157(2) 0.9802(3) 0.0246(8) Uani 1 1 d . . .
C42 C 0.1572(2) 0.8516(2) 0.9240(3) 0.0309(9) Uani 1 1 d . A .
H42 H 0.1630 0.8584 0.8645 0.037 Uiso 1 1 calc R . .
C43 C 0.1473(3) 0.7774(3) 0.9543(4) 0.0398(11) Uani 1 1 d . . .
H43 H 0.1464 0.7339 0.9152 0.048 Uiso 1 1 calc R A .
C44 C 0.1390(3) 0.7669(3) 1.0401(4) 0.0460(13) Uani 1 1 d . A .
H44 H 0.1337 0.7161 1.0614 0.055 Uiso 1 1 calc R . .
C45 C 0.1384(3) 0.8304(3) 1.0955(4) 0.0441(12) Uani 1 1 d . . .
H45 H 0.1311 0.8232 1.1541 0.053 Uiso 1 1 calc R A .
C46 C 0.1483(3) 0.9047(3) 1.0664(3) 0.0328(9) Uani 1 1 d . A .
H46 H 0.1481 0.9480 1.1052 0.039 Uiso 1 1 calc R . .
C51 C 0.0755(2) 1.0197(2) 0.8275(3) 0.0235(7) Uani 1 1 d . . .
C52 C 0.0739(3) 1.0575(3) 0.7454(3) 0.0351(10) Uani 1 1 d . A .
H52 H 0.1225 1.0801 0.7451 0.042 Uiso 1 1 calc R . .
C53 C 0.0010(3) 1.0622(4) 0.6637(4) 0.0491(13) Uani 1 1 d . . .
H53 H 0.0000 1.0886 0.6079 0.059 Uiso 1 1 calc R A .
C54 C -0.0698(3) 1.0292(3) 0.6628(3) 0.0429(12) Uani 1 1 d . A .
H54 H -0.1193 1.0322 0.6064 0.051 Uiso 1 1 calc R . .
C55 C -0.0684(3) 0.9914(3) 0.7445(3) 0.0359(10) Uani 1 1 d . . .
H55 H -0.1172 0.9691 0.7445 0.043 Uiso 1 1 calc R A .
C56 C 0.0035(2) 0.9862(3) 0.8257(3) 0.0295(9) Uani 1 1 d . A .
H56 H 0.0041 0.9595 0.8811 0.035 Uiso 1 1 calc R . .
C61 C 0.1583(2) 1.0779(2) 1.0234(3) 0.0236(7) Uani 1 1 d . . .
C62 C 0.2237(2) 1.0863(3) 1.1129(3) 0.0331(9) Uani 1 1 d . A .
H62 H 0.2731 1.0584 1.1263 0.040 Uiso 1 1 calc R . .
C63 C 0.2171(3) 1.1351(3) 1.1826(3) 0.0377(10) Uani 1 1 d . . .
H63 H 0.2615 1.1393 1.2441 0.045 Uiso 1 1 calc R A .
C64 C 0.1466(3) 1.1777(3) 1.1632(3) 0.0367(10) Uani 1 1 d . A .
H64 H 0.1429 1.2121 1.2105 0.044 Uiso 1 1 calc R . .
C65 C 0.0812(3) 1.1699(3) 1.0742(3) 0.0343(9) Uani 1 1 d . . .
H65 H 0.0324 1.1990 1.0604 0.041 Uiso 1 1 calc R A .
C66 C 0.0869(2) 1.1198(2) 1.0051(3) 0.0277(8) Uani 1 1 d . A .
H66 H 0.0416 1.1140 0.9448 0.033 Uiso 1 1 calc R . .
C91 C 0.3178(5) 0.2757(4) 0.1246(6) 0.061(2) Uani 0.858(7) 1 d PD . .
H91A H 0.3781 0.2690 0.1543 0.074 Uiso 0.858(7) 1 calc PR E 2
H91B H 0.2947 0.2499 0.1669 0.074 Uiso 0.858(7) 1 calc PR E 2
Cl1 Cl 0.33633(16) 0.37435(11) 0.11181(12) 0.0652(8) Uani 0.858(7) 1 d PD E .
Cl2 Cl 0.4099(2) 0.2241(2) 0.1865(3) 0.0520(6) Uani 0.858(7) 1 d PD E .
C91' C 0.298(5) 0.254(4) 0.068(5) 0.10(2) Uiso 0.142(7) 1 d P E 2
H91C H 0.2474 0.2231 0.0486 0.120 Uiso 0.142(7) 1 calc PR E 2
H91D H 0.3354 0.2432 0.0353 0.120 Uiso 0.142(7) 1 calc PR E 2
Cl1' Cl 0.3028(10) 0.3382(11) 0.1194(11) 0.078(5) Uiso 0.142(7) 1 d P E 2
Cl2' Cl 0.4235(14) 0.2197(14) 0.2120(14) 0.051(5) Uiso 0.142(7) 1 d P E 2
C92 C 0.0893(5) 0.3117(7) 0.8980(7) 0.041(3) Uiso 0.561(6) 1 d PD F 1
H92A H 0.1227 0.3448 0.8739 0.049 Uiso 0.561(6) 1 calc PR F 1
H92B H 0.1221 0.2654 0.9289 0.049 Uiso 0.561(6) 1 calc PR F 1
Cl3 Cl 0.0022(2) 0.2840(2) 0.8037(3) 0.0833(13) Uiso 0.561(6) 1 d PD F 1
Cl4 Cl 0.0653(4) 0.3629(3) 0.9829(4) 0.1000(15) Uiso 0.561(6) 1 d PD F 1
C92' C 0.0869(10) 0.318(3) 0.8990(18) 0.154(17) Uiso 0.439(6) 1 d PD F 2
H92C H 0.1126 0.3438 0.8595 0.185 Uiso 0.439(6) 1 calc PR F 2
H92D H 0.1058 0.2634 0.9098 0.185 Uiso 0.439(6) 1 calc PR F 2
Cl3' Cl -0.0199(4) 0.3217(4) 0.8406(5) 0.111(2) Uiso 0.439(6) 1 d PD F 2
Cl4' Cl 0.1131(4) 0.3662(3) 1.0106(4) 0.0797(15) Uiso 0.439(6) 1 d PD F 2

loop_
_atom_site_aniso_label
_atom_site_aniso_U_11
_atom_site_aniso_U_22
_atom_site_aniso_U_33
_atom_site_aniso_U_23
_atom_site_aniso_U_13
_atom_site_aniso_U_12
Pd1 0.01720(13) 0.01330(12) 0.02069(13) 0.00217(10) 0.00816(10) 0.00277(10)
Br1 0.0339(2) 0.01972(19) 0.0486(3) 0.00826(17) 0.0197(2) 0.00926(16)
N1 0.0216(15) 0.0139(14) 0.0215(16) 0.0014(12) 0.0110(13) 0.0012(12)
O1 0.0223(12) 0.0149(12) 0.0250(13) -0.0021(10) 0.0075(10) -0.0028(10)
O2 0.0246(13) 0.0126(12) 0.0291(14) 0.0020(10) 0.0049(11) 0.0019(10)
P1 0.0175(4) 0.0207(4) 0.0218(4) 0.0022(4) 0.0078(4) 0.0025(3)
C1 0.0216(17) 0.0205(17) 0.0262(19) 0.0031(14) 0.0107(15) 0.0002(14)
C2 0.0245(18) 0.0211(18) 0.0257(19) 0.0029(15) 0.0103(15) -0.0003(14)
C3 0.0226(17) 0.0161(16) 0.0262(18) 0.0009(14) 0.0118(15) 0.0011(14)
C4 0.0203(17) 0.0171(17) 0.0268(18) 0.0021(14) 0.0096(15) 0.0019(13)
C5 0.0215(17) 0.0143(15) 0.0180(16) -0.0004(13) 0.0094(14) -0.0009(13)
C6 0.0246(17) 0.0131(15) 0.0189(16) 0.0028(13) 0.0103(14) 0.0032(13)
C7 0.0195(16) 0.0176(17) 0.0187(17) 0.0011(13) 0.0070(14) -0.0006(13)
C8 0.0222(17) 0.0142(16) 0.0199(17) 0.0005(13) 0.0121(14) 0.0004(13)
C9 0.0214(17) 0.0136(15) 0.0242(18) 0.0005(13) 0.0104(15) -0.0002(13)
C10 0.0231(17) 0.0153(16) 0.0219(17) 0.0010(13) 0.0108(14) -0.0015(13)
C11 0.0255(19) 0.0173(17) 0.033(2) 0.0019(15) 0.0046(16) 0.0025(14)
C12 0.0242(19) 0.028(2) 0.034(2) -0.0029(17) 0.0068(17) -0.0058(16)
C21 0.0262(18) 0.0210(17) 0.0160(16) -0.0021(13) 0.0067(14) -0.0067(14)
C22 0.0264(19) 0.0257(19) 0.0266(19) 0.0004(16) 0.0075(16) 0.0019(16)
C23 0.038(2) 0.048(3) 0.029(2) -0.0095(19) 0.0176(19) 0.002(2)
C24 0.043(3) 0.061(3) 0.0165(19) 0.004(2) 0.0091(18) 0.003(2)
C25 0.034(2) 0.045(3) 0.026(2) 0.0079(19) 0.0070(18) 0.009(2)
C26 0.0287(19) 0.0230(18) 0.0262(19) -0.0014(15) 0.0135(16) 0.0010(15)
C31 0.0194(17) 0.0251(18) 0.0203(17) 0.0011(14) 0.0109(14) -0.0003(14)
C32 0.031(2) 0.0178(17) 0.034(2) -0.0039(15) 0.0225(17) -0.0034(15)
C33 0.036(2) 0.0228(19) 0.034(2) 0.0130(16) 0.0229(18) 0.0088(16)
C34 0.029(2) 0.045(2) 0.0175(18) 0.0062(17) 0.0117(16) 0.0064(18)
C35 0.0257(19) 0.029(2) 0.0265(19) -0.0070(16) 0.0125(16) -0.0013(15)
C36 0.0238(18) 0.0188(17) 0.0240(18) 0.0059(14) 0.0107(15) 0.0018(14)
C41 0.0156(16) 0.0275(19) 0.0276(19) 0.0053(16) 0.0054(14) -0.0005(14)
C42 0.0248(19) 0.029(2) 0.042(2) 0.0018(18) 0.0160(18) -0.0018(16)
C43 0.030(2) 0.027(2) 0.063(3) 0.000(2) 0.019(2) -0.0011(18)
C44 0.034(2) 0.034(3) 0.060(3) 0.020(2) 0.009(2) -0.005(2)
C45 0.038(2) 0.052(3) 0.034(2) 0.017(2) 0.005(2) -0.014(2)
C46 0.026(2) 0.038(2) 0.028(2) 0.0035(18) 0.0052(17) -0.0084(18)
C51 0.0198(17) 0.0236(18) 0.0252(18) -0.0004(15) 0.0070(15) 0.0057(14)
C52 0.026(2) 0.048(3) 0.030(2) 0.0051(19) 0.0097(17) 0.0023(19)
C53 0.035(2) 0.078(4) 0.030(2) 0.013(2) 0.008(2) 0.008(3)
C54 0.025(2) 0.065(3) 0.029(2) -0.006(2) 0.0007(17) 0.011(2)
C55 0.0195(19) 0.043(3) 0.041(2) -0.004(2) 0.0077(18) 0.0036(18)
C56 0.0216(19) 0.033(2) 0.032(2) 0.0009(17) 0.0092(17) 0.0022(16)
C61 0.0218(18) 0.0246(19) 0.0262(19) -0.0006(15) 0.0115(15) -0.0006(14)
C62 0.0215(19) 0.044(3) 0.032(2) -0.0063(19) 0.0085(17) 0.0014(17)
C63 0.031(2) 0.050(3) 0.029(2) -0.011(2) 0.0081(18) -0.005(2)
C64 0.037(2) 0.042(3) 0.037(2) -0.015(2) 0.021(2) -0.010(2)
C65 0.031(2) 0.036(2) 0.040(2) -0.0069(19) 0.0188(19) 0.0022(18)
C66 0.0246(19) 0.031(2) 0.028(2) -0.0010(16) 0.0112(16) 0.0025(16)
C91 0.069(5) 0.033(3) 0.063(5) 0.002(3) 0.007(4) -0.012(3)
Cl1 0.1135(18) 0.0459(10) 0.0450(10) -0.0027(7) 0.0410(10) -0.0132(10)
Cl2 0.0483(13) 0.0612(13) 0.0501(16) -0.0184(13) 0.0236(13) -0.0053(10)

loop_
_atom_type_symbol
_atom_type_description
_atom_type_scat_dispersion_real
_atom_type_scat_dispersion_imag
_atom_type_scat_source
C C 0.0033 0.0016 'International Tables Vol C Tables 4.2.6.8 and 6.1.1.4'
H H 0.0000 0.0000 'International Tables Vol C Tables 4.2.6.8 and 6.1.1.4'
N N 0.0061 0.0033 'International Tables Vol C Tables 4.2.6.8 and 6.1.1.4'
O O 0.0106 0.0060 'International Tables Vol C Tables 4.2.6.8 and 6.1.1.4'
Br Br -0.2901 2.4595 'International Tables Vol C Tables 4.2.6.8 and 6.1.1.4'
Pd Pd -0.9988 1.0072 'International Tables Vol C Tables 4.2.6.8 and 6.1.1.4'
P P 0.1023 0.0942 'International Tables Vol C Tables 4.2.6.8 and 6.1.1.4'
Cl Cl 0.1484 0.1585 'International Tables Vol C Tables 4.2.6.8 and 6.1.1.4'

loop_
_geom_angle_atom_site_label_1
_geom_angle_atom_site_label_2
_geom_angle_atom_site_label_3
_geom_angle
_geom_angle_site_symmetry_1
C1 Pd1 N1 88.28(13) .
C1 Pd1 P1 91.38(11) .
N1 Pd1 P1 170.72(9) .
C1 Pd1 Br1 169.17(11) .
N1 Pd1 Br1 90.30(8) .
P1 Pd1 Br1 91.74(3) .
C10 N1 Pd1 121.5(2) 3_677
C5 O1 C12 116.7(3) .
C6 O2 C11 116.1(3) .
C61 P1 C51 105.39(17) .
C61 P1 C41 103.81(18) .
C51 P1 C41 101.06(18) .
C61 P1 Pd1 113.34(13) .
C51 P1 Pd1 111.44(13) .
C41 P1 Pd1 120.19(13) .
C2 C1 C31 121.8(3) .
C2 C1 Pd1 123.0(3) .
C31 C1 Pd1 114.6(3) .
C1 C2 C21 121.4(3) .
C1 C2 C3 121.9(3) .
C21 C2 C3 116.6(3) .
C8 C3 C4 119.1(3) .
C8 C3 C2 124.5(3) .
C4 C3 C2 116.4(3) .
C5 C4 C3 121.6(3) .
O1 C5 C4 125.3(3) .
O1 C5 C6 115.2(3) .
C4 C5 C6 119.4(3) .
O2 C6 C7 125.5(3) .
O2 C6 C5 115.4(3) .
C7 C6 C5 119.1(3) .
C6 C7 C8 121.8(3) .
C3 C8 C7 119.0(3) .
C3 C8 C9 123.9(3) .
C7 C8 C9 117.0(3) .
C8 C9 C10 111.9(3) .
N1 C10 C9 109.6(3) 3_677
C26 C21 C22 118.2(3) .
C26 C21 C2 125.1(3) .
C22 C21 C2 116.7(3) .
C23 C22 C21 120.9(4) .
C22 C23 C24 120.1(4) .
C25 C24 C23 119.4(4) .
C24 C25 C26 120.6(4) .
C25 C26 C21 120.7(4) .
C36 C31 C32 118.0(3) .
C36 C31 C1 117.6(3) .
C32 C31 C1 124.5(3) .
C33 C32 C31 120.5(4) .
C34 C33 C32 120.9(4) .
C33 C34 C35 119.5(4) .
C34 C35 C36 119.8(4) .
C35 C36 C31 121.3(3) .
C42 C41 C46 118.9(4) .
C42 C41 P1 118.3(3) .
C46 C41 P1 122.8(3) .
C41 C42 C43 120.4(4) .
C44 C43 C42 120.3(5) .
C43 C44 C45 119.6(4) .
C44 C45 C46 120.7(5) .
C45 C46 C41 120.0(5) .
C52 C51 C56 118.9(4) .
C52 C51 P1 121.0(3) .
C56 C51 P1 120.1(3) .
C53 C52 C51 119.9(4) .
C54 C53 C52 120.7(5) .
C53 C54 C55 119.5(4) .
C56 C55 C54 120.2(4) .
C55 C56 C51 120.7(4) .
C66 C61 C62 118.7(4) .
C66 C61 P1 123.1(3) .
C62 C61 P1 118.2(3) .
C63 C62 C61 120.4(4) .
C64 C63 C62 120.5(4) .
C63 C64 C65 119.6(4) .
C66 C65 C64 120.1(4) .
C65 C66 C61 120.7(4) .
C91' C91 Cl1' 111(5) .
C91' C91 Cl1 109(5) .
Cl1' C91 Cl1 25.7(9) .
C91' C91 Cl2 103(5) .
Cl1' C91 Cl2 132.4(10) .
Cl1 C91 Cl2 111.7(4) .
C91' C91 Cl2' 110(5) .
Cl1' C91 Cl2' 129.6(12) .
Cl1 C91 Cl2' 111.2(8) .
Cl2 C91 Cl2' 7.1(7) .
Cl1' Cl1 C91 32.2(10) .
Cl1' Cl1 C91' 41(2) .
C91 Cl1 C91' 21.7(18) .
C91 Cl2 C91' 23(2) .
C91 C91' Cl1' 39(4) .
C91 C91' Cl2 54(4) .
Cl1' C91' Cl2 88(4) .
C91 C91' Cl1 49(4) .
Cl1' C91' Cl1 21.3(13) .
Cl2 C91' Cl1 85(3) .
Cl1 Cl1' C91 122.1(16) .
Cl1 Cl1' C91' 118(3) .
C91 Cl1' C91' 30(3) .
Cl3 C92 Cl4 110.4(5) .
Cl3' C92' Cl4' 106.5(11) .

loop_
_geom_bond_atom_site_label_1
_geom_bond_atom_site_label_2
_geom_bond_distance
_geom_bond_site_symmetry_2
Pd1 C1 2.022(4) .
Pd1 N1 2.137(3) .
Pd1 P1 2.2607(10) .
Pd1 Br1 2.5475(5) .
N1 C10 1.485(4) 3_677
O1 C5 1.365(4) .
O1 C12 1.418(5) .
O2 C6 1.364(4) .
O2 C11 1.432(5) .
P1 C61 1.820(4) .
P1 C51 1.828(4) .
P1 C41 1.831(4) .
C1 C2 1.346(5) .
C1 C31 1.499(5) .
C2 C21 1.500(5) .
C2 C3 1.515(5) .
C3 C8 1.393(5) .
C3 C4 1.399(5) .
C4 C5 1.376(5) .
C5 C6 1.410(5) .
C6 C7 1.373(5) .
C7 C8 1.403(5) .
C8 C9 1.504(5) .
C9 C10 1.519(5) .
C10 N1 1.485(4) 3_677
C21 C26 1.392(5) .
C21 C22 1.396(6) .
C22 C23 1.376(6) .
C23 C24 1.390(7) .
C24 C25 1.375(7) .
C25 C26 1.377(6) .
C31 C36 1.391(5) .
C31 C32 1.399(5) .
C32 C33 1.383(6) .
C33 C34 1.380(6) .
C34 C35 1.383(6) .
C35 C36 1.391(5) .
C41 C42 1.387(6) .
C41 C46 1.393(6) .
C42 C43 1.393(6) .
C43 C44 1.372(8) .
C44 C45 1.380(8) .
C45 C46 1.388(6) .
C51 C52 1.389(6) .
C51 C56 1.394(6) .
C52 C53 1.388(6) .
C53 C54 1.375(7) .
C54 C55 1.384(7) .
C55 C56 1.374(6) .
C61 C66 1.389(5) .
C61 C62 1.393(6) .
C62 C63 1.387(6) .
C63 C64 1.379(7) .
C64 C65 1.388(7) .
C65 C66 1.387(6) .
C91 C91' 0.86(8) .
C91 Cl1' 1.106(18) .
C91 Cl1 1.760(6) .
C91 Cl2 1.767(8) .
C91 Cl2' 2.05(2) .
Cl1 Cl1' 0.902(19) .
Cl1 C91' 2.20(8) .
Cl2 C91' 2.13(7) .
C91' Cl1' 1.63(8) .
C92 Cl3 1.700(8) .
C92 Cl4 1.740(9) .
C92' Cl3' 1.745(15) .
C92' Cl4' 1.764(16) .

loop_
_geom_hbond_atom_site_label_D
_geom_hbond_atom_site_label_H
_geom_hbond_atom_site_label_A
_geom_hbond_distance_DH
_geom_hbond_distance_HA
_geom_hbond_distance_DA
_geom_hbond_angle_DHA
_geom_hbond_site_symmetry_A
C11 H11B O1 0.98 2.44 3.358(5) 156.5 3_667
